data_2019858
loop_
_publ_author_name
'Beghidja, Noureddine'
'Benayache, Samir'
'Benayache, Fadila'
'Knight, David W.'
'Kariuki, Benson M.'

_publ_section_title
;
 Crystal structure of pseudoguainolide
;
_journal_issue 3
_journal_name_full 'Acta Crystallographica Section E Crystallographic Communications'
_journal_page_first o162
_journal_paper_doi 10.1107/S2056989015002510
_journal_volume 71
_journal_year 2015
_chemical_formula_iupac 'C15 H22 O3'
_chemical_formula_moiety 'C15 H22 O3'
_chemical_formula_sum 'C15 H22 O3'
_chemical_formula_weight 250.33
_chemical_name_systematic
;
3,4a,8-Trimethyldodecahydroazuleno[6,5-<i>b</i>]furan-2,5-dione
;
_space_group_IT_number 19
_space_group_name_Hall 'P 2ac 2ab'
_symmetry_cell_setting orthorhombic
_symmetry_space_group_name_Hall 'P 2ac 2ab'
_symmetry_space_group_name_H-M 'P 21 21 21'
_atom_sites_solution_hydrogens geom
_atom_sites_solution_primary direct
_atom_sites_solution_secondary difmap
_audit_creation_method SHELXL-97
_cell_angle_alpha 90.00
_cell_angle_beta 90.00
_cell_angle_gamma 90.00
_cell_formula_units_Z 4
_cell_length_a 7.4320(3)
_cell_length_b 11.9278(3)
_cell_length_c 15.3152(6)
_cell_measurement_reflns_used 3098
_cell_measurement_temperature 150(2)
_cell_measurement_theta_max 27.45
_cell_measurement_theta_min 3.05
_cell_volume 1357.65(8)
_computing_cell_refinement
;
SCALEPACK (Otwinowski & Minor, 1997)
;
_computing_data_collection
;
COLLECT (Nonius, 2000)
;
_computing_data_reduction
;
DENZO and SCALEPACK (Otwinowski & Minor, 1997)
;
_computing_molecular_graphics
;
ORTEP-3 for Windows (Farrugia, 2012)
;
_computing_publication_material
;
WinGX (Farrugia, 2012)
;
_computing_structure_refinement
;
SHELXL97 (Sheldrick, 2008)
;
_computing_structure_solution
;
SIR92 (Altomare <i>et al.</i>,  1999)
;
_diffrn_ambient_temperature 150(2)
_diffrn_measured_fraction_theta_full 0.997
_diffrn_measured_fraction_theta_max 0.997
_diffrn_measurement_device_type 'Nonius KappaCCD'
_diffrn_measurement_method 'CCD slices, \w and \f scans'
_diffrn_radiation_monochromator graphite
_diffrn_radiation_source 'fine-focus sealed tube'
_diffrn_radiation_type MoK\a
_diffrn_radiation_wavelength 0.71073
_diffrn_reflns_av_R_equivalents 0.0410
_diffrn_reflns_av_sigmaI/netI 0.0403
_diffrn_reflns_limit_h_max 9
_diffrn_reflns_limit_h_min -9
_diffrn_reflns_limit_k_max 15
_diffrn_reflns_limit_k_min -15
_diffrn_reflns_limit_l_max 17
_diffrn_reflns_limit_l_min -19
_diffrn_reflns_number 9382
_diffrn_reflns_theta_full 27.45
_diffrn_reflns_theta_max 27.45
_diffrn_reflns_theta_min 3.05
_exptl_absorpt_coefficient_mu 0.084
_exptl_absorpt_correction_T_max 0.9967
_exptl_absorpt_correction_T_min 0.9835
_exptl_absorpt_correction_type multi-scan
_exptl_absorpt_process_details
;
(DENZO/SCALEPACK; Otwinowski & Minor, 1997)
;
_exptl_crystal_colour colourless
_exptl_crystal_density_diffrn 1.225
_exptl_crystal_density_method 'not measured'
_exptl_crystal_description plate
_exptl_crystal_F_000 544
_exptl_crystal_size_max 0.20
_exptl_crystal_size_mid 0.20
_exptl_crystal_size_min 0.04
_refine_diff_density_max 0.152
_refine_diff_density_min -0.162
_refine_ls_extinction_method none
_refine_ls_goodness_of_fit_ref 1.077
_refine_ls_hydrogen_treatment constr
_refine_ls_matrix_type full
_refine_ls_number_parameters 166
_refine_ls_number_reflns 3098
_refine_ls_number_restraints 0
_refine_ls_restrained_S_all 1.077
_refine_ls_R_factor_all 0.0637
_refine_ls_R_factor_gt 0.0474
_refine_ls_shift/su_max 0.000
_refine_ls_shift/su_mean 0.000
_refine_ls_structure_factor_coef Fsqd
_refine_ls_weighting_details 'calc w=1/[\s^2^(Fo^2^)+(0.0453P)^2^+0.2031P] where P=(Fo^2^+2Fc^2^)/3'
_refine_ls_weighting_scheme calc
_refine_ls_wR_factor_gt 0.0990
_refine_ls_wR_factor_ref 0.1070
_reflns_number_gt 2533
_reflns_number_total 3098
_reflns_threshold_expression I>2\s(I)
_cod_data_source_file tk5358sup1.cif
_cod_data_source_block I
_cod_database_code 2019858
_cod_database_fobs_code 2019858

loop_
_symmetry_equiv_pos_as_xyz
'x, y, z'
'-x+1/2, -y, z+1/2'
'x+1/2, -y+1/2, -z'
'-x, y+1/2, -z+1/2'

loop_
_atom_site_type_symbol
_atom_site_label
_atom_site_fract_x
_atom_site_fract_y
_atom_site_fract_z
_atom_site_U_iso_or_equiv
_atom_site_adp_type
_atom_site_calc_flag
_atom_site_refinement_flags
_atom_site_occupancy
_atom_site_symmetry_multiplicity
C C1 0.8136(2) 0.24699(16) 0.52812(12) 0.0383(4) Uani d . 1 1
C C2 0.8423(3) 0.16380(15) 0.45546(12) 0.0407(4) Uani d . 1 1
H H2 0.9722 0.1503 0.4522 0.049 Uiso calc R 1 1
C C3 0.7918(2) 0.22980(13) 0.37360(11) 0.0318(4) Uani d . 1 1
H H3 0.6620 0.2220 0.3642 0.038 Uiso calc R 1 1
C C4 0.8307(2) 0.35109(14) 0.40005(11) 0.0338(4) Uani d . 1 1
H H4 0.9552 0.3703 0.3852 0.041 Uiso calc R 1 1
C C5 0.8884(2) 0.19024(14) 0.29170(12) 0.0346(4) Uani d . 1 1
H H5A 0.8386 0.1183 0.2748 0.041 Uiso calc R 1 1
H H5B 1.0142 0.1785 0.3060 0.041 Uiso calc R 1 1
C C6 0.8781(2) 0.26974(15) 0.21218(12) 0.0371(4) Uani d . 1 1
C C7 0.7099(3) 0.34762(15) 0.20872(12) 0.0388(4) Uani d . 1 1
H H7 0.6065 0.3039 0.2292 0.047 Uiso calc R 1 1
C C8 0.7176(3) 0.45618(14) 0.26350(13) 0.0429(5) Uani d . 1 1
H H8 0.8326 0.4932 0.2513 0.052 Uiso calc R 1 1
C C9 0.7050(3) 0.43722(14) 0.36244(12) 0.0396(4) Uani d . 1 1
H H9A 0.7276 0.5081 0.3914 0.048 Uiso calc R 1 1
H H9B 0.5827 0.4152 0.3763 0.048 Uiso calc R 1 1
C C10 0.8618(3) 0.20169(18) 0.12824(14) 0.0495(5) Uani d . 1 1
C C11 0.7283(4) 0.25562(19) 0.06728(14) 0.0630(6) Uani d . 1 1
H H11A 0.6211 0.2099 0.0617 0.076 Uiso calc R 1 1
H H11B 0.7805 0.2665 0.0098 0.076 Uiso calc R 1 1
C C12 0.6842(3) 0.36830(18) 0.10993(14) 0.0583(6) Uani d . 1 1
H H12A 0.5613 0.3905 0.0973 0.070 Uiso calc R 1 1
H H12B 0.7651 0.4264 0.0893 0.070 Uiso calc R 1 1
C C13 0.7564(3) 0.05319(14) 0.47094(13) 0.0453(5) Uani d . 1 1
H H13A 0.6282 0.0623 0.4737 0.068 Uiso calc R 1 1
H H13B 0.7992 0.0226 0.5251 0.068 Uiso calc R 1 1
H H13C 0.7864 0.0032 0.4240 0.068 Uiso calc R 1 1
C C14 1.0567(3) 0.33493(19) 0.20250(15) 0.0519(5) Uani d . 1 1
H H14A 1.0488 0.3846 0.1533 0.078 Uiso calc R 1 1
H H14B 1.1536 0.2830 0.1937 0.078 Uiso calc R 1 1
H H14C 1.0786 0.3777 0.2545 0.078 Uiso calc R 1 1
C C15 0.5664(3) 0.53701(18) 0.23775(17) 0.0650(7) Uani d . 1 1
H H15A 0.5670 0.6004 0.2764 0.098 Uiso calc R 1 1
H H15B 0.4526 0.4992 0.2419 0.098 Uiso calc R 1 1
H H15C 0.5847 0.5620 0.1788 0.098 Uiso calc R 1 1
O O1 0.79726(18) 0.22938(12) 0.60507(9) 0.0478(3) Uani d . 1 1
O O2 0.80792(16) 0.35200(10) 0.49559(7) 0.0390(3) Uani d . 1 1
O O3 0.9465(2) 0.11791(15) 0.11224(11) 0.0721(5) Uani d . 1 1

loop_
_atom_site_aniso_label
_atom_site_aniso_U_11
_atom_site_aniso_U_22
_atom_site_aniso_U_33
_atom_site_aniso_U_12
_atom_site_aniso_U_13
_atom_site_aniso_U_23
C1 0.0265(8) 0.0451(10) 0.0433(11) -0.0014(8) -0.0003(8) 0.0008(8)
C2 0.0416(10) 0.0404(9) 0.0400(10) -0.0014(8) 0.0015(8) 0.0040(8)
C3 0.0265(8) 0.0298(8) 0.0392(9) -0.0018(7) 0.0004(7) 0.0008(7)
C4 0.0296(9) 0.0335(8) 0.0384(9) -0.0040(7) 0.0040(7) -0.0020(7)
C5 0.0314(9) 0.0331(9) 0.0393(10) 0.0025(7) -0.0013(8) -0.0011(7)
C6 0.0344(9) 0.0381(9) 0.0387(10) -0.0011(8) 0.0020(8) 0.0015(8)
C7 0.0381(9) 0.0357(8) 0.0426(10) 0.0007(8) -0.0058(8) 0.0050(8)
C8 0.0453(11) 0.0301(8) 0.0534(12) 0.0008(9) 0.0005(9) 0.0064(8)
C9 0.0373(10) 0.0303(8) 0.0512(11) -0.0012(8) 0.0023(9) -0.0031(7)
C10 0.0526(12) 0.0532(12) 0.0426(12) 0.0015(10) -0.0019(9) -0.0027(9)
C11 0.0807(17) 0.0660(14) 0.0424(12) 0.0121(14) -0.0134(12) -0.0037(10)
C12 0.0731(15) 0.0544(12) 0.0472(12) 0.0092(12) -0.0115(12) 0.0079(9)
C13 0.0473(11) 0.0383(10) 0.0502(12) 0.0076(9) 0.0064(9) 0.0056(8)
C14 0.0441(11) 0.0595(12) 0.0522(13) -0.0096(10) 0.0101(10) 0.0073(10)
C15 0.0772(17) 0.0419(11) 0.0761(17) 0.0178(12) -0.0123(14) 0.0068(11)
O1 0.0432(8) 0.0636(8) 0.0367(8) -0.0003(7) 0.0028(6) 0.0023(6)
O2 0.0380(7) 0.0401(7) 0.0388(7) -0.0038(6) 0.0016(6) -0.0055(5)
O3 0.0840(12) 0.0763(11) 0.0560(10) 0.0307(10) -0.0134(9) -0.0248(9)

loop_
_atom_type_symbol
_atom_type_description
_atom_type_scat_dispersion_real
_atom_type_scat_dispersion_imag
_atom_type_scat_source
C C 0.0033 0.0016 'International Tables Vol C Tables 4.2.6.8 and 6.1.1.4'
H H 0.0000 0.0000 'International Tables Vol C Tables 4.2.6.8 and 6.1.1.4'
O O 0.0106 0.0060 'International Tables Vol C Tables 4.2.6.8 and 6.1.1.4'

loop_
_geom_angle_atom_site_label_1
_geom_angle_atom_site_label_2
_geom_angle_atom_site_label_3
_geom_angle
O1 C1 O2 121.39(17)
O1 C1 C2 128.53(18)
O2 C1 C2 110.08(15)
C13 C2 C1 114.00(15)
C13 C2 C3 118.92(16)
C1 C2 C3 103.43(14)
C13 C2 H2 106.6
C1 C2 H2 106.6
C3 C2 H2 106.6
C5 C3 C2 113.67(14)
C5 C3 C4 115.01(14)
C2 C3 C4 102.93(13)
C5 C3 H3 108.3
C2 C3 H3 108.3
C4 C3 H3 108.3
O2 C4 C9 107.71(13)
O2 C4 C3 104.38(13)
C9 C4 C3 115.32(15)
O2 C4 H4 109.7
C9 C4 H4 109.7
C3 C4 H4 109.7
C3 C5 C6 115.87(13)
C3 C5 H5A 108.3
C6 C5 H5A 108.3
C3 C5 H5B 108.3
C6 C5 H5B 108.3
H5A C5 H5B 107.4
C10 C6 C5 109.98(14)
C10 C6 C14 104.76(16)
C5 C6 C14 109.96(15)
C10 C6 C7 103.01(15)
C5 C6 C7 115.63(14)
C14 C6 C7 112.70(14)
C8 C7 C12 113.76(15)
C8 C7 C6 116.85(15)
C12 C7 C6 103.16(15)
C8 C7 H7 107.5
C12 C7 H7 107.5
C6 C7 H7 107.5
C15 C8 C9 107.59(17)
C15 C8 C7 111.13(17)
C9 C8 C7 114.24(14)
C15 C8 H8 107.9
C9 C8 H8 107.9
C7 C8 H8 107.9
C4 C9 C8 116.18(15)
C4 C9 H9A 108.2
C8 C9 H9A 108.2
C4 C9 H9B 108.2
C8 C9 H9B 108.2
H9A C9 H9B 107.4
O3 C10 C11 124.8(2)
O3 C10 C6 124.83(19)
C11 C10 C6 110.31(17)
C10 C11 C12 104.58(18)
C10 C11 H11A 110.8
C12 C11 H11A 110.8
C10 C11 H11B 110.8
C12 C11 H11B 110.8
H11A C11 H11B 108.9
C11 C12 C7 104.55(16)
C11 C12 H12A 110.8
C7 C12 H12A 110.8
C11 C12 H12B 110.8
C7 C12 H12B 110.8
H12A C12 H12B 108.9
C2 C13 H13A 109.5
C2 C13 H13B 109.5
H13A C13 H13B 109.5
C2 C13 H13C 109.5
H13A C13 H13C 109.5
H13B C13 H13C 109.5
C6 C14 H14A 109.5
C6 C14 H14B 109.5
H14A C14 H14B 109.5
C6 C14 H14C 109.5
H14A C14 H14C 109.5
H14B C14 H14C 109.5
C8 C15 H15A 109.5
C8 C15 H15B 109.5
H15A C15 H15B 109.5
C8 C15 H15C 109.5
H15A C15 H15C 109.5
H15B C15 H15C 109.5
C1 O2 C4 110.89(13)

loop_
_geom_bond_atom_site_label_1
_geom_bond_atom_site_label_2
_geom_bond_distance
C1 O1 1.203(2)
C1 O2 1.349(2)
C1 C2 1.506(3)
C2 C13 1.485(2)
C2 C3 1.527(2)
C2 H2 0.9800
C3 C5 1.520(2)
C3 C4 1.530(2)
C3 H3 0.9800
C4 O2 1.473(2)
C4 C9 1.503(2)
C4 H4 0.9800
C5 C6 1.545(3)
C5 H5A 0.9700
C5 H5B 0.9700
C6 C10 1.525(3)
C6 C14 1.546(3)
C6 C7 1.558(3)
C7 C8 1.544(3)
C7 C12 1.545(3)
C7 H7 0.9800
C8 C15 1.532(3)
C8 C9 1.535(3)
C8 H8 0.9800
C9 H9A 0.9700
C9 H9B 0.9700
C10 O3 1.206(2)
C10 C11 1.507(3)
C11 C12 1.530(3)
C11 H11A 0.9700
C11 H11B 0.9700
C12 H12A 0.9700
C12 H12B 0.9700
C13 H13A 0.9600
C13 H13B 0.9600
C13 H13C 0.9600
C14 H14A 0.9600
C14 H14B 0.9600
C14 H14C 0.9600
C15 H15A 0.9600
C15 H15B 0.9600
C15 H15C 0.9600
